data_9002705
loop_
_publ_author_name
'Lager, G. A.'
'Downs, R. T.'
'Origlieri, M. J.'
'Garoutte, R.'

_publ_section_title
;
 High-pressure single-crystal X-ray diffraction study of katoite hydrogarnet:
 Evidence for a phase transition from Ia-3d - I-43d symmetry at 5 GPa
 Sample: P = 5.09 GPa
;
_journal_name_full 'American Mineralogist'
_journal_page_first 642
_journal_page_last 647
_journal_volume 87
_journal_year 2002
_chemical_formula_sum 'Al2 Ca3 H12 O12 Si3'
_chemical_name_mineral Katoite
_space_group_IT_number 230
_symmetry_space_group_name_Hall '-I 4bd 2c 3'
_symmetry_space_group_name_H-M 'I a -3 d'
_cell_angle_alpha 90
_cell_angle_beta 90
_cell_angle_gamma 90
_cell_formula_units_Z 8
_cell_length_a 12.2595
_cell_length_b 12.2595
_cell_length_c 12.2595
_cell_volume 1842.546
_database_code_amcsd 0002794
_diffrn_ambient_pressure 5.09e+06
_exptl_crystal_density_diffrn 3.335
_cod_original_formula_sum 'Ca3 Al2 Si3 (O12 H12)'
_cod_database_code 9002705

loop_
_space_group_symop_operation_xyz
x,y,z
1/2+x,1/2+y,1/2+z
z,1/2-x,1/2+y
1/2+z,-x,+y
-y,1/2+z,1/2-x
1/2-y,+z,-x
x,1/2-y,1/2+z
1/2+x,-y,+z
-z,1/2+x,1/2-y
1/2-z,+x,-y
y,1/2-z,1/2+x
1/2+y,-z,+x
-x,1/2+y,1/2-z
1/2-x,+y,-z
3/4+x,1/4-z,3/4-y
1/4+x,3/4-z,1/4-y
3/4-z,1/4+y,3/4+x
1/4-z,3/4+y,1/4+x
3/4+y,1/4-x,3/4-z
1/4+y,3/4-x,1/4-z
3/4-x,1/4+z,3/4+y
1/4-x,3/4+z,1/4+y
3/4+z,1/4-y,3/4-x
1/4+z,3/4-y,1/4-x
3/4-y,1/4+x,3/4+z
1/4-y,3/4+x,1/4+z
1/4+x,1/4+z,1/4+y
3/4+x,3/4+z,3/4+y
1/4-z,1/4-y,1/4-x
3/4-z,3/4-y,3/4-x
1/4+y,1/4+x,1/4+z
3/4+y,3/4+x,3/4+z
1/4-x,1/4-z,1/4-y
3/4-x,3/4-z,3/4-y
1/4+z,1/4+y,1/4+x
3/4+z,3/4+y,3/4+x
1/4-y,1/4-x,1/4-z
3/4-y,3/4-x,3/4-z
1/2+z,x,1/2-y
+z,1/2+x,-y
1/2-y,-z,1/2+x
-y,1/2-z,+x
1/2+x,y,1/2-z
+x,1/2+y,-z
1/2-z,-x,1/2+y
-z,1/2-x,+y
1/2+y,z,1/2-x
+y,1/2+z,-x
1/2-x,-y,1/2+z
-x,1/2-y,+z
1/2-z,1/2+x,y
-z,+x,1/2+y
1/2+y,1/2-z,-x
+y,-z,1/2-x
1/2-x,1/2+y,z
-x,+y,1/2+z
1/2+z,1/2-x,-y
+z,-x,1/2-y
1/2-y,1/2+z,x
-y,+z,1/2+x
1/2+x,1/2-y,-z
+x,-y,1/2-z
3/4-x,3/4+z,1/4-y
1/4-x,1/4+z,3/4-y
3/4+z,3/4-y,1/4+x
1/4+z,1/4-y,3/4+x
3/4-y,3/4+x,1/4-z
1/4-y,1/4+x,3/4-z
3/4+x,3/4-z,1/4+y
1/4+x,1/4-z,3/4+y
3/4-z,3/4+y,1/4-x
1/4-z,1/4+y,3/4-x
3/4+y,3/4-x,1/4+z
1/4+y,1/4-x,3/4+z
1/4-x,3/4-z,3/4+y
3/4-x,1/4-z,1/4+y
1/4+z,3/4+y,3/4-x
3/4+z,1/4+y,1/4-x
1/4-y,3/4-x,3/4+z
3/4-y,1/4-x,1/4+z
1/4+x,3/4+z,3/4-y
3/4+x,1/4+z,1/4-y
1/4-z,3/4-y,3/4+x
3/4-z,1/4-y,1/4+x
1/4+y,3/4+x,3/4-z
3/4+y,1/4+x,1/4-z
-z,-x,-y
1/2-z,1/2-x,1/2-y
y,z,x
1/2+y,1/2+z,1/2+x
-x,-y,-z
1/2-x,1/2-y,1/2-z
z,x,y
1/2+z,1/2+x,1/2+y
-y,-z,-x
1/2-y,1/2-z,1/2-x

loop_
_atom_site_aniso_label
_atom_site_aniso_U_11
_atom_site_aniso_U_22
_atom_site_aniso_U_33
_atom_site_aniso_U_12
_atom_site_aniso_U_13
_atom_site_aniso_U_23
Ca 0.02589 0.01241 0.01241 0.00000 0.00000 -0.00076
Al 0.01310 0.01310 0.01310 0.00076 0.00076 0.00076
O-H 0.02132 0.01751 0.01523 -0.00228 -0.00381 -0.00228

loop_
_atom_site_label
_atom_site_fract_x
_atom_site_fract_y
_atom_site_fract_z
_atom_site_occupancy
_atom_site_type_symbol
_atom_site_attached_hydrogens
Ca 0.12500 0.00000 0.25000 1.00000 Ca 0
Al 0.00000 0.00000 0.00000 1.00000 Al 0
SiT 0.37500 0.00000 0.25000 1.00000 Si 0
O-H 0.03060 0.05280 0.64210 1.00000 O 1

loop_
_cod_changelog_entry_id
_cod_changelog_entry_author
_cod_changelog_entry_date
_cod_changelog_entry_text
1
;cod-tools version 3.8.0
Id: cif_guess_AMCSD_atom_types 9574 2023-05-10 09:00:05Z saulius
;
2023-05-10T18:48:11+03:00
;Derived atom types and hydrogen counts
from atom names that follow the AMCSD naming convention
(Wat == water, O-H == hydroxyl).
;
2
;cod-tools version 3.10.1
Id: cif_fix_AMCSD_aniso_labels 10200 2024-08-01 14:09:44Z saulius
;
2024-08-02T12:20:22+03:00
;Changed the following '_atom_site_aniso_label' values:
'OH' -> 'O-H'
;

loop_
_cod_related_entry_id
_cod_related_entry_database
_cod_related_entry_code
1 AMCSD 0002794
